data_7133462
loop_
_publ_author_name
'Maestri, Claudio'
'Minazzi, Paolo'
'Grell, Toni'
'Colombo, Valentina'
'Lattuada, Luciano'
'Giovenzana, Giovanni B.'
'Travagin, Fabio'

_publ_section_title
;
 A serendipitous one-pot synthesis of the
 octahydro-2<i>H</i>-pyrazino[1,2-<i>a</i>]pyrazine core.
;
_journal_issue 70
_journal_name_full 'Chemical communications (Cambridge, England)'
_journal_page_first 9428
_journal_page_last 9431
_journal_paper_doi 10.1039/d4cc03596h
_journal_volume 60
_journal_year 2024
_chemical_formula_moiety 'C22 H29 N3 O'
_chemical_formula_sum 'C22 H29 N3 O'
_chemical_formula_weight 351.48
_chemical_melting_point ?
_chemical_name_common n/a
_chemical_name_systematic n/a
_space_group_crystal_system monoclinic
_space_group_IT_number 14
_space_group_name_Hall '-P 2yn'
_space_group_name_H-M_alt 'P 1 21/n 1'
_atom_sites_solution_hydrogens geom
_atom_sites_solution_primary difmap
_audit_creation_method SHELXL-2019/3
_audit_update_record
;
2024-01-24 deposited with the CCDC.	2024-08-05 downloaded from the CCDC.
;
_cell_angle_alpha 90
_cell_angle_beta 91.011(2)
_cell_angle_gamma 90
_cell_formula_units_Z 4
_cell_length_a 10.2333(3)
_cell_length_b 10.3310(2)
_cell_length_c 18.6080(4)
_cell_measurement_reflns_used 16981
_cell_measurement_temperature 150(2)
_cell_measurement_theta_max 31.5860
_cell_measurement_theta_min 1.9870
_cell_volume 1966.94(8)
_computing_cell_refinement 'CrysAlisPro 1.171.41.122a (Rigaku OD, 2021)'
_computing_data_collection 'CrysAlisPro 1.171.41.122a (Rigaku OD, 2021)'
_computing_data_reduction 'CrysAlisPro 1.171.41.122a (Rigaku OD, 2021)'
_computing_structure_refinement 'SHELXL-2019/2 (Sheldrick, 2019)'
_computing_structure_solution 'SHELXT 2015 (Sheldrick, 2015)'
_diffrn_ambient_temperature 150(2)
_diffrn_detector_area_resol_mean 8.3333
_diffrn_measured_fraction_theta_full 1.000
_diffrn_measured_fraction_theta_max 0.930
_diffrn_measurement_device_type 'Bruker APEX II'
_diffrn_measurement_method '\w scans'
_diffrn_radiation_type MoK\a
_diffrn_radiation_wavelength 0.71073
_diffrn_reflns_av_R_equivalents 0.0098
_diffrn_reflns_av_unetI/netI 0.0078
_diffrn_reflns_Laue_measured_fraction_full 1.000
_diffrn_reflns_Laue_measured_fraction_max 0.930
_diffrn_reflns_limit_h_max 14
_diffrn_reflns_limit_h_min -14
_diffrn_reflns_limit_k_max 14
_diffrn_reflns_limit_k_min -14
_diffrn_reflns_limit_l_max 25
_diffrn_reflns_limit_l_min -27
_diffrn_reflns_number 21745
_diffrn_reflns_point_group_measured_fraction_full 1.000
_diffrn_reflns_point_group_measured_fraction_max 0.930
_diffrn_reflns_theta_full 25.242
_diffrn_reflns_theta_max 31.466
_diffrn_reflns_theta_min 2.189
_diffrn_source 'fine-focus sealed X-ray tube'
_exptl_absorpt_coefficient_mu 0.074
_exptl_absorpt_correction_T_max 1.00000
_exptl_absorpt_correction_T_min 0.87431
_exptl_absorpt_correction_type multi-scan
_exptl_absorpt_process_details
;
CrysAlisPro 1.171.41.122a (Rigaku Oxford Diffraction, 2021)
Empirical absorption correction using spherical harmonics,
implemented in SCALE3 ABSPACK scaling algorithm.
;
_exptl_crystal_colour 'clear colourless'
_exptl_crystal_density_diffrn 1.187
_exptl_crystal_description prism
_exptl_crystal_F_000 760
_exptl_crystal_size_max 0.370
_exptl_crystal_size_mid 0.350
_exptl_crystal_size_min 0.290
_refine_diff_density_max 0.385
_refine_diff_density_min -0.260
_refine_diff_density_rms 0.059
_refine_ls_extinction_method none
_refine_ls_goodness_of_fit_ref 1.032
_refine_ls_hydrogen_treatment mixed
_refine_ls_matrix_type full
_refine_ls_number_parameters 237
_refine_ls_number_reflns 6066
_refine_ls_number_restraints 0
_refine_ls_restrained_S_all 1.032
_refine_ls_R_factor_all 0.0447
_refine_ls_R_factor_gt 0.0409
_refine_ls_shift/su_max 0.001
_refine_ls_shift/su_mean 0.000
_refine_ls_structure_factor_coef Fsqd
_refine_ls_weighting_details 'w=1/[\s^2^(Fo^2^)+(0.0654P)^2^+0.4127P] where P=(Fo^2^+2Fc^2^)/3'
_refine_ls_weighting_scheme calc
_refine_ls_wR_factor_gt 0.1111
_refine_ls_wR_factor_ref 0.1143
_reflns_Friedel_coverage 0.000
_reflns_number_gt 5524
_reflns_number_total 6066
_reflns_threshold_expression 'I > 2\s(I)'
_cod_data_source_file d4cc03596h2.cif
_cod_data_source_block 116PAAZTA
_cod_depositor_comments
;
The following automatic conversions were performed:

data item '_chemical_melting_point' value 'Not measured' was changed
to '?' -- the value is undefined or not given.

Automatic conversion script
Id: cif_fix_values 8170 2020-07-09 18:12:32Z antanas 

 Adding full bibliography for 7133462.cif.
;
_cod_original_sg_symbol_H-M 'P 21/n'
_cod_database_code 7133462
_shelx_shelxl_version_number 2019/3
_shelx_space_group_comment
;
The symmetry employed for this shelxl refinement is uniquely defined
by the following loop, which should always be used as a source of
symmetry information in preference to the above space-group names.
They are only intended as comments.
;

loop_
_space_group_symop_operation_xyz
'x, y, z'
'-x+1/2, y+1/2, -z+1/2'
'-x, -y, -z'
'x-1/2, -y-1/2, z-1/2'

loop_
_atom_site_label
_atom_site_type_symbol
_atom_site_fract_x
_atom_site_fract_y
_atom_site_fract_z
_atom_site_U_iso_or_equiv
_atom_site_adp_type
_atom_site_occupancy
_atom_site_site_symmetry_order
_atom_site_calc_flag
_atom_site_refinement_flags_posn
_atom_site_refinement_flags_adp
_atom_site_refinement_flags_occupancy
_atom_site_disorder_assembly
_atom_site_disorder_group
C1 C 0.42944(7) 0.43606(7) 0.41392(4) 0.01939(14) Uani 1 1 d . . . . .
H1A H 0.388850 0.470365 0.369149 0.023 Uiso 1 1 calc R U . . .
H1B H 0.390061 0.481119 0.455208 0.023 Uiso 1 1 calc R U . . .
C2 C 0.40447(7) 0.28926(7) 0.41944(4) 0.01691(13) Uani 1 1 d . . . . .
C3 C 0.46234(7) 0.22044(7) 0.35422(4) 0.01952(14) Uani 1 1 d . . . . .
H3A H 0.556547 0.241232 0.351423 0.023 Uiso 1 1 calc R U . . .
H3B H 0.453827 0.125642 0.360380 0.023 Uiso 1 1 calc R U . . .
C4 C 0.46964(7) 0.23261(7) 0.48707(4) 0.01835(14) Uani 1 1 d . . . . .
H4A H 0.468422 0.136997 0.483541 0.022 Uiso 1 1 calc R U . . .
H4B H 0.562195 0.260483 0.489054 0.022 Uiso 1 1 calc R U . . .
C5 C 0.25794(8) 0.22414(9) 0.29042(5) 0.02762(17) Uani 1 1 d . . . . .
H5A H 0.249585 0.129016 0.294813 0.033 Uiso 1 1 calc R U . . .
H5B H 0.212698 0.251258 0.245422 0.033 Uiso 1 1 calc R U . . .
C6 C 0.19426(8) 0.28923(9) 0.35430(5) 0.02745(17) Uani 1 1 d . . . . .
H6A H 0.195104 0.384308 0.347683 0.033 Uiso 1 1 calc R U . . .
H6B H 0.102134 0.260837 0.357430 0.033 Uiso 1 1 calc R U . . .
C7 C 0.20017(8) 0.29473(9) 0.48645(4) 0.02454(16) Uani 1 1 d . . . . .
H7A H 0.107385 0.267652 0.484350 0.029 Uiso 1 1 calc R U . . .
H7B H 0.203058 0.390155 0.491117 0.029 Uiso 1 1 calc R U . . .
C8 C 0.26804(8) 0.23284(8) 0.55118(4) 0.02290(15) Uani 1 1 d . . . . .
H8A H 0.224368 0.260303 0.595715 0.027 Uiso 1 1 calc R U . . .
H8B H 0.261574 0.137439 0.547571 0.027 Uiso 1 1 calc R U . . .
C9 C 0.45951(9) 0.19786(8) 0.22602(4) 0.02519(16) Uani 1 1 d . . . . .
H9A H 0.442717 0.103538 0.227529 0.030 Uiso 1 1 calc R U . . .
H9B H 0.555142 0.211108 0.230303 0.030 Uiso 1 1 calc R U . . .
C10 C 0.41164(8) 0.25054(8) 0.15455(4) 0.02216(15) Uani 1 1 d . . . . .
C11 C 0.38896(9) 0.16842(8) 0.09637(4) 0.02552(16) Uani 1 1 d . . . . .
H11 H 0.401759 0.077882 0.101969 0.031 Uiso 1 1 calc R U . . .
C12 C 0.34766(9) 0.21746(9) 0.02995(4) 0.02883(18) Uani 1 1 d . . . . .
H12 H 0.332463 0.160375 -0.009336 0.035 Uiso 1 1 calc R U . . .
C13 C 0.32883(10) 0.34898(10) 0.02122(5) 0.03117(18) Uani 1 1 d . . . . .
H13 H 0.301919 0.382542 -0.024212 0.037 Uiso 1 1 calc R U . . .
C14 C 0.34933(12) 0.43194(9) 0.07898(5) 0.0389(2) Uani 1 1 d . . . . .
H14 H 0.335066 0.522260 0.073337 0.047 Uiso 1 1 calc R U . . .
C15 C 0.39078(11) 0.38280(9) 0.14515(5) 0.0347(2) Uani 1 1 d . . . . .
H15 H 0.405035 0.440134 0.184431 0.042 Uiso 1 1 calc R U . . .
C16 C 0.47858(8) 0.20573(8) 0.61392(4) 0.02423(16) Uani 1 1 d . . . . .
H16A H 0.568891 0.240067 0.616003 0.029 Uiso 1 1 calc R U . . .
H16B H 0.484131 0.112284 0.602583 0.029 Uiso 1 1 calc R U . . .
C17 C 0.41932(8) 0.22063(8) 0.68732(4) 0.02217(15) Uani 1 1 d . . . . .
C18 C 0.36063(9) 0.11423(9) 0.71969(5) 0.02908(18) Uani 1 1 d . . . . .
H18 H 0.355601 0.034366 0.694484 0.035 Uiso 1 1 calc R U . . .
C19 C 0.30919(10) 0.12305(10) 0.78842(5) 0.0339(2) Uani 1 1 d . . . . .
H19 H 0.269279 0.049823 0.809761 0.041 Uiso 1 1 calc R U . . .
C20 C 0.31669(8) 0.23928(10) 0.82535(4) 0.03032(19) Uani 1 1 d . . . . .
H20 H 0.282390 0.245773 0.872324 0.036 Uiso 1 1 calc R U . . .
C21 C 0.37428(9) 0.34628(10) 0.79380(5) 0.02982(18) Uani 1 1 d . . . . .
H21 H 0.378720 0.426032 0.819142 0.036 Uiso 1 1 calc R U . . .
C22 C 0.42563(9) 0.33730(8) 0.72510(4) 0.02657(16) Uani 1 1 d . . . . .
H22 H 0.465099 0.410883 0.703891 0.032 Uiso 1 1 calc R U . . .
N1 N 0.39639(7) 0.25942(7) 0.28738(3) 0.02107(13) Uani 1 1 d . . . . .
N2 N 0.26480(6) 0.25550(7) 0.42063(4) 0.02087(13) Uani 1 1 d . . . . .
N3 N 0.40643(6) 0.27147(6) 0.55445(3) 0.01796(12) Uani 1 1 d . . . . .
O1 O 0.56715(6) 0.45830(6) 0.41382(3) 0.02376(13) Uani 1 1 d . . . . .
H1 H 0.5826(3) 0.5370(13) 0.4241(7) 0.036 Uiso 1 1 calc R U . . .

loop_
_atom_site_aniso_label
_atom_site_aniso_U_11
_atom_site_aniso_U_22
_atom_site_aniso_U_33
_atom_site_aniso_U_23
_atom_site_aniso_U_13
_atom_site_aniso_U_12
C1 0.0209(3) 0.0177(3) 0.0195(3) -0.0008(2) -0.0009(2) -0.0007(2)
C2 0.0163(3) 0.0174(3) 0.0170(3) -0.0013(2) -0.0007(2) -0.0007(2)
C3 0.0215(3) 0.0204(3) 0.0167(3) -0.0021(2) -0.0015(2) 0.0020(2)
C4 0.0191(3) 0.0193(3) 0.0167(3) 0.0000(2) 0.0008(2) 0.0016(2)
C5 0.0245(4) 0.0359(4) 0.0222(4) -0.0051(3) -0.0059(3) -0.0039(3)
C6 0.0186(3) 0.0384(4) 0.0251(4) -0.0043(3) -0.0053(3) 0.0001(3)
C7 0.0173(3) 0.0321(4) 0.0242(4) -0.0031(3) 0.0017(3) -0.0004(3)
C8 0.0205(3) 0.0258(4) 0.0224(3) -0.0008(3) 0.0035(3) -0.0047(3)
C9 0.0329(4) 0.0253(4) 0.0172(3) -0.0027(3) -0.0022(3) 0.0059(3)
C10 0.0267(4) 0.0221(3) 0.0175(3) -0.0014(3) -0.0019(3) 0.0001(3)
C11 0.0357(4) 0.0216(3) 0.0192(3) -0.0023(3) 0.0004(3) -0.0019(3)
C12 0.0377(5) 0.0308(4) 0.0180(3) -0.0034(3) -0.0015(3) -0.0024(3)
C13 0.0382(5) 0.0338(4) 0.0213(4) 0.0034(3) -0.0039(3) 0.0022(4)
C14 0.0616(7) 0.0237(4) 0.0310(4) 0.0020(3) -0.0096(4) 0.0058(4)
C15 0.0555(6) 0.0223(4) 0.0260(4) -0.0044(3) -0.0107(4) 0.0031(4)
C16 0.0266(4) 0.0278(4) 0.0183(3) 0.0036(3) 0.0025(3) 0.0067(3)
C17 0.0232(3) 0.0255(4) 0.0179(3) 0.0031(3) 0.0007(3) 0.0035(3)
C18 0.0348(4) 0.0277(4) 0.0248(4) 0.0031(3) 0.0036(3) -0.0024(3)
C19 0.0346(4) 0.0413(5) 0.0259(4) 0.0081(4) 0.0052(3) -0.0056(4)
C20 0.0221(4) 0.0510(5) 0.0179(3) 0.0023(3) 0.0008(3) 0.0046(3)
C21 0.0313(4) 0.0364(5) 0.0217(4) -0.0038(3) -0.0023(3) 0.0061(3)
C22 0.0310(4) 0.0265(4) 0.0221(4) 0.0020(3) 0.0001(3) 0.0010(3)
N1 0.0226(3) 0.0243(3) 0.0163(3) -0.0031(2) -0.0027(2) 0.0015(2)
N2 0.0161(3) 0.0263(3) 0.0201(3) -0.0031(2) -0.0014(2) -0.0024(2)
N3 0.0184(3) 0.0193(3) 0.0162(3) 0.0003(2) 0.0008(2) -0.0004(2)
O1 0.0227(3) 0.0206(3) 0.0280(3) -0.0024(2) 0.0009(2) -0.0058(2)

loop_
_atom_type_symbol
_atom_type_description
_atom_type_scat_dispersion_real
_atom_type_scat_dispersion_imag
_atom_type_scat_source
C C 0.0033 0.0016 'International Tables Vol C Tables 4.2.6.8 and 6.1.1.4'
H H 0.0000 0.0000 'International Tables Vol C Tables 4.2.6.8 and 6.1.1.4'
N N 0.0061 0.0033 'International Tables Vol C Tables 4.2.6.8 and 6.1.1.4'
O O 0.0106 0.0060 'International Tables Vol C Tables 4.2.6.8 and 6.1.1.4'

loop_
_geom_angle_atom_site_label_1
_geom_angle_atom_site_label_2
_geom_angle_atom_site_label_3
_geom_angle
_geom_angle_site_symmetry_1
_geom_angle_site_symmetry_3
_geom_angle_publ_flag
O1 C1 C2 108.85(6) . . ?
O1 C1 H1A 109.9 . . ?
C2 C1 H1A 109.9 . . ?
O1 C1 H1B 109.9 . . ?
C2 C1 H1B 109.9 . . ?
H1A C1 H1B 108.3 . . ?
N2 C2 C4 107.84(6) . . ?
N2 C2 C3 106.89(6) . . ?
C4 C2 C3 107.73(6) . . ?
N2 C2 C1 113.34(6) . . ?
C4 C2 C1 111.14(6) . . ?
C3 C2 C1 109.66(6) . . ?
N1 C3 C2 111.51(6) . . ?
N1 C3 H3A 109.3 . . ?
C2 C3 H3A 109.3 . . ?
N1 C3 H3B 109.3 . . ?
C2 C3 H3B 109.3 . . ?
H3A C3 H3B 108.0 . . ?
N3 C4 C2 113.78(6) . . ?
N3 C4 H4A 108.8 . . ?
C2 C4 H4A 108.8 . . ?
N3 C4 H4B 108.8 . . ?
C2 C4 H4B 108.8 . . ?
H4A C4 H4B 107.7 . . ?
N1 C5 C6 110.36(6) . . ?
N1 C5 H5A 109.6 . . ?
C6 C5 H5A 109.6 . . ?
N1 C5 H5B 109.6 . . ?
C6 C5 H5B 109.6 . . ?
H5A C5 H5B 108.1 . . ?
N2 C6 C5 110.02(7) . . ?
N2 C6 H6A 109.7 . . ?
C5 C6 H6A 109.7 . . ?
N2 C6 H6B 109.7 . . ?
C5 C6 H6B 109.7 . . ?
H6A C6 H6B 108.2 . . ?
N2 C7 C8 109.90(6) . . ?
N2 C7 H7A 109.7 . . ?
C8 C7 H7A 109.7 . . ?
N2 C7 H7B 109.7 . . ?
C8 C7 H7B 109.7 . . ?
H7A C7 H7B 108.2 . . ?
N3 C8 C7 110.15(6) . . ?
N3 C8 H8A 109.6 . . ?
C7 C8 H8A 109.6 . . ?
N3 C8 H8B 109.6 . . ?
C7 C8 H8B 109.6 . . ?
H8A C8 H8B 108.1 . . ?
N1 C9 C10 112.88(7) . . ?
N1 C9 H9A 109.0 . . ?
C10 C9 H9A 109.0 . . ?
N1 C9 H9B 109.0 . . ?
C10 C9 H9B 109.0 . . ?
H9A C9 H9B 107.8 . . ?
C11 C10 C15 118.49(8) . . ?
C11 C10 C9 120.82(7) . . ?
C15 C10 C9 120.68(7) . . ?
C10 C11 C12 120.79(8) . . ?
C10 C11 H11 119.6 . . ?
C12 C11 H11 119.6 . . ?
C13 C12 C11 120.07(8) . . ?
C13 C12 H12 120.0 . . ?
C11 C12 H12 120.0 . . ?
C12 C13 C14 119.83(8) . . ?
C12 C13 H13 120.1 . . ?
C14 C13 H13 120.1 . . ?
C13 C14 C15 119.98(9) . . ?
C13 C14 H14 120.0 . . ?
C15 C14 H14 120.0 . . ?
C14 C15 C10 120.83(8) . . ?
C14 C15 H15 119.6 . . ?
C10 C15 H15 119.6 . . ?
N3 C16 C17 115.13(6) . . ?
N3 C16 H16A 108.5 . . ?
C17 C16 H16A 108.5 . . ?
N3 C16 H16B 108.5 . . ?
C17 C16 H16B 108.5 . . ?
H16A C16 H16B 107.5 . . ?
C18 C17 C22 118.65(7) . . ?
C18 C17 C16 119.51(8) . . ?
C22 C17 C16 121.80(7) . . ?
C17 C18 C19 121.13(9) . . ?
C17 C18 H18 119.4 . . ?
C19 C18 H18 119.4 . . ?
C20 C19 C18 119.55(9) . . ?
C20 C19 H19 120.2 . . ?
C18 C19 H19 120.2 . . ?
C19 C20 C21 120.06(8) . . ?
C19 C20 H20 120.0 . . ?
C21 C20 H20 120.0 . . ?
C20 C21 C22 120.32(9) . . ?
C20 C21 H21 119.8 . . ?
C22 C21 H21 119.8 . . ?
C21 C22 C17 120.30(8) . . ?
C21 C22 H22 119.9 . . ?
C17 C22 H22 119.9 . . ?
C3 N1 C5 109.33(6) . . ?
C3 N1 C9 109.88(6) . . ?
C5 N1 C9 111.20(6) . . ?
C7 N2 C6 114.72(6) . . ?
C7 N2 C2 113.66(6) . . ?
C6 N2 C2 113.34(6) . . ?
C8 N3 C4 109.08(6) . . ?
C8 N3 C16 111.87(6) . . ?
C4 N3 C16 106.80(6) . . ?
C1 O1 H1 109.5 . . ?

loop_
_geom_bond_atom_site_label_1
_geom_bond_atom_site_label_2
_geom_bond_distance
_geom_bond_site_symmetry_2
_geom_bond_publ_flag
C1 O1 1.4279(9) . ?
C1 C2 1.5417(10) . ?
C1 H1A 0.9900 . ?
C1 H1B 0.9900 . ?
C2 N2 1.4717(9) . ?
C2 C4 1.5300(10) . ?
C2 C3 1.5344(10) . ?
C3 N1 1.4613(9) . ?
C3 H3A 0.9900 . ?
C3 H3B 0.9900 . ?
C4 N3 1.4767(9) . ?
C4 H4A 0.9900 . ?
C4 H4B 0.9900 . ?
C5 N1 1.4650(11) . ?
C5 C6 1.5222(12) . ?
C5 H5A 0.9900 . ?
C5 H5B 0.9900 . ?
C6 N2 1.4612(10) . ?
C6 H6A 0.9900 . ?
C6 H6B 0.9900 . ?
C7 N2 1.4596(10) . ?
C7 C8 1.5206(12) . ?
C7 H7A 0.9900 . ?
C7 H7B 0.9900 . ?
C8 N3 1.4716(10) . ?
C8 H8A 0.9900 . ?
C8 H8B 0.9900 . ?
C9 N1 1.4666(10) . ?
C9 C10 1.5106(11) . ?
C9 H9A 0.9900 . ?
C9 H9B 0.9900 . ?
C10 C11 1.3917(11) . ?
C10 C15 1.3935(12) . ?
C11 C12 1.3944(11) . ?
C11 H11 0.9500 . ?
C12 C13 1.3815(13) . ?
C12 H12 0.9500 . ?
C13 C14 1.3878(13) . ?
C13 H13 0.9500 . ?
C14 C15 1.3912(13) . ?
C14 H14 0.9500 . ?
C15 H15 0.9500 . ?
C16 N3 1.4840(10) . ?
C16 C17 1.5121(11) . ?
C16 H16A 0.9900 . ?
C16 H16B 0.9900 . ?
C17 C18 1.3944(12) . ?
C17 C22 1.3963(12) . ?
C18 C19 1.3946(12) . ?
C18 H18 0.9500 . ?
C19 C20 1.3851(15) . ?
C19 H19 0.9500 . ?
C20 C21 1.3879(14) . ?
C20 H20 0.9500 . ?
C21 C22 1.3936(12) . ?
C21 H21 0.9500 . ?
C22 H22 0.9500 . ?
O1 H1 0.849(14) . ?

loop_
_geom_hbond_atom_site_label_D
_geom_hbond_atom_site_label_H
_geom_hbond_atom_site_label_A
_geom_hbond_distance_DH
_geom_hbond_distance_HA
_geom_hbond_distance_DA
_geom_hbond_angle_DHA
_geom_hbond_site_symmetry_A
_geom_hbond_publ_flag
O1 H1 N3 0.85 2.02 2.8653(9) 172.3 3_666 yes

loop_
_geom_torsion_atom_site_label_1
_geom_torsion_atom_site_label_2
_geom_torsion_atom_site_label_3
_geom_torsion_atom_site_label_4
_geom_torsion
_geom_torsion_site_symmetry_1
_geom_torsion_site_symmetry_2
_geom_torsion_site_symmetry_3
_geom_torsion_site_symmetry_4
_geom_torsion_publ_flag
O1 C1 C2 N2 179.49(6) . . . . ?
O1 C1 C2 C4 57.84(8) . . . . ?
O1 C1 C2 C3 -61.16(7) . . . . ?
N2 C2 C3 N1 58.70(8) . . . . ?
C4 C2 C3 N1 174.37(6) . . . . ?
C1 C2 C3 N1 -64.54(8) . . . . ?
N2 C2 C4 N3 -54.01(8) . . . . ?
C3 C2 C4 N3 -169.05(6) . . . . ?
C1 C2 C4 N3 70.80(8) . . . . ?
N1 C5 C6 N2 -56.13(10) . . . . ?
N2 C7 C8 N3 58.80(8) . . . . ?
N1 C9 C10 C11 -139.43(8) . . . . ?
N1 C9 C10 C15 41.39(12) . . . . ?
C15 C10 C11 C12 0.69(13) . . . . ?
C9 C10 C11 C12 -178.51(8) . . . . ?
C10 C11 C12 C13 0.04(14) . . . . ?
C11 C12 C13 C14 -0.91(15) . . . . ?
C12 C13 C14 C15 1.04(17) . . . . ?
C13 C14 C15 C10 -0.29(18) . . . . ?
C11 C10 C15 C14 -0.56(15) . . . . ?
C9 C10 C15 C14 178.64(10) . . . . ?
N3 C16 C17 C18 109.36(9) . . . . ?
N3 C16 C17 C22 -72.96(10) . . . . ?
C22 C17 C18 C19 -0.12(13) . . . . ?
C16 C17 C18 C19 177.64(8) . . . . ?
C17 C18 C19 C20 -0.16(14) . . . . ?
C18 C19 C20 C21 0.44(14) . . . . ?
C19 C20 C21 C22 -0.44(13) . . . . ?
C20 C21 C22 C17 0.16(13) . . . . ?
C18 C17 C22 C21 0.12(13) . . . . ?
C16 C17 C22 C21 -177.58(8) . . . . ?
C2 C3 N1 C5 -61.15(8) . . . . ?
C2 C3 N1 C9 176.55(6) . . . . ?
C6 C5 N1 C3 58.63(9) . . . . ?
C6 C5 N1 C9 -179.86(7) . . . . ?
C10 C9 N1 C3 -170.39(7) . . . . ?
C10 C9 N1 C5 68.43(9) . . . . ?
C8 C7 N2 C6 169.21(7) . . . . ?
C8 C7 N2 C2 -58.09(9) . . . . ?
C5 C6 N2 C7 -170.33(7) . . . . ?
C5 C6 N2 C2 56.83(9) . . . . ?
C4 C2 N2 C7 54.25(8) . . . . ?
C3 C2 N2 C7 169.84(6) . . . . ?
C1 C2 N2 C7 -69.23(8) . . . . ?
C4 C2 N2 C6 -172.40(6) . . . . ?
C3 C2 N2 C6 -56.80(8) . . . . ?
C1 C2 N2 C6 64.12(8) . . . . ?
C7 C8 N3 C4 -58.01(8) . . . . ?
C7 C8 N3 C16 -175.94(6) . . . . ?
C2 C4 N3 C8 57.30(8) . . . . ?
C2 C4 N3 C16 178.37(6) . . . . ?
C17 C16 N3 C8 -53.96(9) . . . . ?
C17 C16 N3 C4 -173.24(7) . . . . ?
